data_2217436
loop_
_publ_author_name
'Gong, Hai-Bin'
'Lei Wang'
'Wei-Tao Zhao'

_publ_section_title
;
 Tris[2-(benzyliminomethyl)phenolato-\k^2^<i>N</i>,<i>O</i>]iron(III)
;
_journal_coeditor_code BX2126
_journal_issue 2
_journal_name_full 'Acta Crystallographica Section E'
_journal_page_first m380
_journal_page_last m380
_journal_paper_doi 10.1107/S1600536808001566
_journal_volume 64
_journal_year 2008
_chemical_formula_iupac '[Fe (C14 H12 N O)3]'
_chemical_formula_moiety 'C42 H36 Fe N3 O3'
_chemical_formula_sum 'C42 H36 Fe N3 O3'
_chemical_formula_weight 686.59
_chemical_name_systematic
;
Tris[2-(benzyliminomethyl)phenolato-\k^2^N,O]iron(III)
;
_space_group_IT_number 2
_symmetry_cell_setting triclinic
_symmetry_space_group_name_Hall '-P 1'
_symmetry_space_group_name_H-M 'P -1'
_atom_sites_solution_hydrogens geom
_atom_sites_solution_primary direct
_atom_sites_solution_secondary difmap
_audit_creation_method SHELXL-97
_cell_angle_alpha 95.42(3)
_cell_angle_beta 96.47(3)
_cell_angle_gamma 93.88(3)
_cell_formula_units_Z 2
_cell_length_a 9.3470(8)
_cell_length_b 10.9248(13)
_cell_length_c 16.7702(19)
_cell_measurement_reflns_used 2702
_cell_measurement_temperature 293(2)
_cell_measurement_theta_max 27.93
_cell_measurement_theta_min 2.74
_cell_volume 1688.6(4)
_computing_cell_refinement 'SMART (Siemens, 1996)'
_computing_data_collection 'SMART (Siemens, 1996)'
_computing_data_reduction 'SAINT (Siemens, 1996)'
_computing_molecular_graphics 'SHELXTL (Sheldrick, 2008)'
_computing_publication_material 'SHELXTL (Sheldrick, 2008)'
_computing_structure_refinement 'SHELXL97 (Sheldrick, 2008)'
_computing_structure_solution 'SHELXS97 (Sheldrick, 2008)'
_diffrn_ambient_temperature 293(2)
_diffrn_measured_fraction_theta_full 0.998
_diffrn_measured_fraction_theta_max 0.998
_diffrn_measurement_device_type 'Bruker APEX area-detector'
_diffrn_measurement_method '\f and \w'
_diffrn_radiation_monochromator graphite
_diffrn_radiation_source 'fine-focus sealed tube'
_diffrn_radiation_type MoK\a
_diffrn_radiation_wavelength 0.71073
_diffrn_reflns_av_R_equivalents 0.0345
_diffrn_reflns_av_sigmaI/netI 0.0665
_diffrn_reflns_limit_h_max 11
_diffrn_reflns_limit_h_min 0
_diffrn_reflns_limit_k_max 13
_diffrn_reflns_limit_k_min -13
_diffrn_reflns_limit_l_max 20
_diffrn_reflns_limit_l_min -20
_diffrn_reflns_number 7053
_diffrn_reflns_theta_full 25.97
_diffrn_reflns_theta_max 25.97
_diffrn_reflns_theta_min 1.23
_exptl_absorpt_coefficient_mu 0.492
_exptl_absorpt_correction_T_max 0.9081
_exptl_absorpt_correction_T_min 0.8276
_exptl_absorpt_correction_type multi-scan
_exptl_absorpt_process_details '(SADABS; Sheldrick, 1996)'
_exptl_crystal_colour purple
_exptl_crystal_density_diffrn 1.350
_exptl_crystal_density_method 'not measured'
_exptl_crystal_description prism
_exptl_crystal_F_000 718
_exptl_crystal_size_max 0.40
_exptl_crystal_size_mid 0.30
_exptl_crystal_size_min 0.20
_refine_diff_density_max 0.587
_refine_diff_density_min -0.517
_refine_ls_extinction_method none
_refine_ls_goodness_of_fit_ref 1.036
_refine_ls_hydrogen_treatment constr
_refine_ls_matrix_type full
_refine_ls_number_parameters 442
_refine_ls_number_reflns 6624
_refine_ls_number_restraints 0
_refine_ls_restrained_S_all 1.036
_refine_ls_R_factor_all 0.1038
_refine_ls_R_factor_gt 0.0574
_refine_ls_shift/su_max 0.000
_refine_ls_shift/su_mean 0.000
_refine_ls_structure_factor_coef Fsqd
_refine_ls_weighting_details 'calc w=1/[\s^2^(Fo^2^)+(0.0661P)^2^+0.6392P] where P=(Fo^2^+2Fc^2^)/3'
_refine_ls_weighting_scheme calc
_refine_ls_wR_factor_gt 0.1270
_refine_ls_wR_factor_ref 0.1519
_reflns_number_gt 4330
_reflns_number_total 6624
_reflns_threshold_expression I>2\s(I)
_cod_data_source_file bx2126.cif
_cod_data_source_block I
_cod_original_cell_volume 1688.6(3)
_cod_database_code 2217436
_cod_database_fobs_code 2217436

loop_
_symmetry_equiv_pos_as_xyz
'x, y, z'
'-x, -y, -z'

loop_
_atom_site_type_symbol
_atom_site_label
_atom_site_fract_x
_atom_site_fract_y
_atom_site_fract_z
_atom_site_U_iso_or_equiv
_atom_site_adp_type
_atom_site_calc_flag
_atom_site_refinement_flags
_atom_site_occupancy
Fe Fe 0.82215(5) 0.23502(4) 0.78274(3) 0.03716(16) Uani d . 1
O O1 1.0232(3) 0.2737(2) 0.78948(16) 0.0554(7) Uani d . 1
O O2 0.7939(3) 0.4060(2) 0.79542(15) 0.0497(6) Uani d . 1
O O3 0.6202(3) 0.2022(2) 0.76423(15) 0.0458(6) Uani d . 1
N N1 0.8205(3) 0.2453(2) 0.89852(18) 0.0440(7) Uani d . 1
N N2 0.8234(3) 0.2396(3) 0.66785(18) 0.0461(7) Uani d . 1
N N3 0.8477(3) 0.0590(3) 0.77627(18) 0.0449(7) Uani d . 1
C C1 1.0614(4) 0.3518(3) 0.9288(3) 0.0515(10) Uani d . 1
C C2 1.1043(4) 0.3354(3) 0.8506(3) 0.0511(10) Uani d . 1
C C3 1.2425(5) 0.3852(4) 0.8396(3) 0.0690(13) Uani d . 1
H H3 1.2742 0.3734 0.7891 0.083 Uiso calc R 1
C C4 1.3309(5) 0.4502(4) 0.9013(4) 0.0800(15) Uani d . 1
H H4 1.4216 0.4821 0.8921 0.096 Uiso calc R 1
C C5 1.2884(5) 0.4696(4) 0.9774(4) 0.0767(15) Uani d . 1
H H5 1.3490 0.5158 1.0188 0.092 Uiso calc R 1
C C6 1.1556(5) 0.4201(4) 0.9913(3) 0.0646(12) Uani d . 1
H H6 1.1274 0.4318 1.0427 0.077 Uiso calc R 1
C C7 0.9239(4) 0.3019(3) 0.9480(2) 0.0492(9) Uani d . 1
H H7 0.9087 0.3118 1.0020 0.059 Uiso calc R 1
C C8 0.6871(4) 0.2082(3) 0.9334(2) 0.0498(9) Uani d . 1
H H8A 0.6051 0.2382 0.9025 0.060 Uiso calc R 1
H H8B 0.6934 0.2474 0.9882 0.060 Uiso calc R 1
C C9 0.6603(4) 0.0696(3) 0.9346(2) 0.0491(9) Uani d . 1
C C10 0.5434(5) 0.0044(4) 0.8898(3) 0.0606(11) Uani d . 1
H H10 0.4807 0.0448 0.8560 0.073 Uiso calc R 1
C C11 0.5173(6) -0.1225(4) 0.8942(3) 0.0735(13) Uani d . 1
H H11 0.4382 -0.1663 0.8633 0.088 Uiso calc R 1
C C12 0.6085(6) -0.1811(4) 0.9442(3) 0.0737(14) Uani d . 1
H H12 0.5919 -0.2654 0.9470 0.088 Uiso calc R 1
C C13 0.7231(6) -0.1176(4) 0.9900(3) 0.0779(15) Uani d . 1
H H13 0.7840 -0.1581 1.0246 0.093 Uiso calc R 1
C C14 0.7501(5) 0.0081(4) 0.9854(3) 0.0657(12) Uani d . 1
H H14 0.8292 0.0512 1.0169 0.079 Uiso calc R 1
C C15 0.6688(4) 0.4070(3) 0.6628(2) 0.0469(9) Uani d . 1
C C16 0.7035(4) 0.4535(3) 0.7443(2) 0.0462(9) Uani d . 1
C C17 0.6398(4) 0.5617(3) 0.7711(3) 0.0554(10) Uani d . 1
H H17 0.6631 0.5964 0.8242 0.066 Uiso calc R 1
C C18 0.5452(5) 0.6154(4) 0.7204(3) 0.0678(12) Uani d . 1
H H18 0.5058 0.6869 0.7394 0.081 Uiso calc R 1
C C19 0.5059(5) 0.5666(4) 0.6413(3) 0.0706(13) Uani d . 1
H H19 0.4377 0.6023 0.6080 0.085 Uiso calc R 1
C C20 0.5700(5) 0.4642(4) 0.6128(3) 0.0627(11) Uani d . 1
H H20 0.5470 0.4325 0.5591 0.075 Uiso calc R 1
C C21 0.7481(4) 0.3114(3) 0.6284(2) 0.0519(10) Uani d . 1
H H21 0.7441 0.3011 0.5725 0.062 Uiso calc R 1
C C22 0.9185(5) 0.1603(4) 0.6228(3) 0.0639(12) Uani d . 1
H H22A 0.8593 0.0906 0.5933 0.077 Uiso calc R 1
H H22B 0.9875 0.1282 0.6616 0.077 Uiso calc R 1
C C23 1.0000(4) 0.2252(4) 0.5645(3) 0.0560(10) Uani d . 1
C C24 1.0837(6) 0.3340(5) 0.5903(4) 0.1012(19) Uani d . 1
H H24 1.0897 0.3679 0.6437 0.121 Uiso calc R 1
C C25 1.1584(8) 0.3918(7) 0.5359(6) 0.142(3) Uani d . 1
H H25 1.2131 0.4659 0.5527 0.171 Uiso calc R 1
C C26 1.1532(8) 0.3413(8) 0.4574(5) 0.126(3) Uani d . 1
H H26 1.2052 0.3801 0.4215 0.151 Uiso calc R 1
C C27 1.0715(7) 0.2346(7) 0.4328(3) 0.1002(19) Uani d . 1
H H27 1.0670 0.1998 0.3797 0.120 Uiso calc R 1
C C28 0.9951(5) 0.1775(4) 0.4861(3) 0.0682(12) Uani d . 1
H H28 0.9387 0.1045 0.4683 0.082 Uiso calc R 1
C C29 0.6256(4) 0.0056(3) 0.6874(2) 0.0460(9) Uani d . 1
C C30 0.5625(4) 0.1171(3) 0.7069(2) 0.0452(9) Uani d . 1
C C31 0.4290(4) 0.1352(4) 0.6627(3) 0.0578(11) Uani d . 1
H H31 0.3837 0.2067 0.6745 0.069 Uiso calc R 1
C C32 0.3658(5) 0.0481(4) 0.6025(3) 0.0719(13) Uani d . 1
H H32 0.2786 0.0624 0.5737 0.086 Uiso calc R 1
C C33 0.4289(5) -0.0614(4) 0.5834(3) 0.0701(13) Uani d . 1
H H33 0.3855 -0.1192 0.5420 0.084 Uiso calc R 1
C C34 0.5557(5) -0.0814(4) 0.6269(3) 0.0607(11) Uani d . 1
H H34 0.5969 -0.1553 0.6159 0.073 Uiso calc R 1
C C35 0.7575(4) -0.0208(3) 0.7334(2) 0.0494(9) Uani d . 1
H H35 0.7788 -0.1029 0.7317 0.059 Uiso calc R 1
C C36 0.9731(5) 0.0181(4) 0.8270(3) 0.0612(11) Uani d . 1
H H36A 0.9460 0.0117 0.8806 0.073 Uiso calc R 1
H H36B 1.0515 0.0823 0.8317 0.073 Uiso calc R 1
C C37 1.0300(4) -0.1014(3) 0.7987(2) 0.0467(9) Uani d . 1
C C38 0.9776(5) -0.2134(4) 0.8207(3) 0.0614(11) Uani d . 1
H H38 0.9019 -0.2159 0.8522 0.074 Uiso calc R 1
C C39 1.0363(6) -0.3212(4) 0.7965(3) 0.0774(14) Uani d . 1
H H39 1.0000 -0.3959 0.8115 0.093 Uiso calc R 1
C C40 1.1473(6) -0.3183(5) 0.7507(3) 0.0885(17) Uani d . 1
H H40 1.1868 -0.3910 0.7343 0.106 Uiso calc R 1
C C41 1.2012(6) -0.2080(5) 0.7286(3) 0.0886(17) Uani d . 1
H H41 1.2770 -0.2062 0.6971 0.106 Uiso calc R 1
C C42 1.1431(5) -0.1001(4) 0.7529(3) 0.0686(13) Uani d . 1
H H42 1.1806 -0.0257 0.7382 0.082 Uiso calc R 1

loop_
_atom_site_aniso_label
_atom_site_aniso_U_11
_atom_site_aniso_U_22
_atom_site_aniso_U_33
_atom_site_aniso_U_12
_atom_site_aniso_U_13
_atom_site_aniso_U_23
Fe 0.0438(3) 0.0289(3) 0.0396(3) 0.0075(2) 0.0040(2) 0.00545(19)
O1 0.0523(16) 0.0539(16) 0.0604(18) 0.0033(13) 0.0096(14) 0.0044(14)
O2 0.0623(17) 0.0343(13) 0.0516(16) 0.0088(12) -0.0008(13) 0.0056(11)
O3 0.0483(15) 0.0395(14) 0.0496(15) 0.0072(11) 0.0036(12) 0.0044(12)
N1 0.0534(19) 0.0324(15) 0.0471(18) 0.0086(14) 0.0039(15) 0.0072(13)
N2 0.059(2) 0.0386(16) 0.0424(17) 0.0098(15) 0.0091(15) 0.0054(14)
N3 0.0519(19) 0.0393(17) 0.0439(18) 0.0114(15) 0.0047(15) 0.0027(14)
C1 0.054(2) 0.0336(19) 0.065(3) 0.0123(18) -0.006(2) 0.0040(18)
C2 0.050(2) 0.0339(19) 0.068(3) 0.0071(17) -0.004(2) 0.0069(19)
C3 0.051(3) 0.061(3) 0.095(4) 0.006(2) 0.002(3) 0.012(3)
C4 0.058(3) 0.060(3) 0.117(5) -0.004(2) -0.010(3) 0.017(3)
C5 0.068(3) 0.047(3) 0.105(4) 0.008(2) -0.029(3) -0.002(3)
C6 0.069(3) 0.041(2) 0.079(3) 0.021(2) -0.014(2) -0.001(2)
C7 0.066(3) 0.0358(19) 0.046(2) 0.0175(19) 0.000(2) 0.0028(16)
C8 0.066(3) 0.039(2) 0.047(2) 0.0129(18) 0.0143(19) 0.0051(17)
C9 0.063(3) 0.041(2) 0.047(2) 0.0123(19) 0.016(2) 0.0061(17)
C10 0.072(3) 0.055(3) 0.058(3) 0.004(2) 0.017(2) 0.015(2)
C11 0.093(4) 0.058(3) 0.069(3) -0.011(3) 0.023(3) -0.001(2)
C12 0.105(4) 0.041(2) 0.083(3) 0.010(3) 0.039(3) 0.009(2)
C13 0.103(4) 0.053(3) 0.088(4) 0.033(3) 0.022(3) 0.027(3)
C14 0.076(3) 0.055(3) 0.068(3) 0.016(2) 0.005(2) 0.017(2)
C15 0.055(2) 0.0370(19) 0.050(2) 0.0077(17) 0.0059(18) 0.0103(17)
C16 0.048(2) 0.037(2) 0.055(2) 0.0049(17) 0.0079(19) 0.0098(17)
C17 0.059(3) 0.045(2) 0.062(3) 0.0129(19) 0.006(2) 0.0025(19)
C18 0.071(3) 0.052(3) 0.082(3) 0.025(2) 0.006(3) 0.006(2)
C19 0.067(3) 0.062(3) 0.086(4) 0.027(2) -0.002(3) 0.019(3)
C20 0.070(3) 0.059(3) 0.060(3) 0.008(2) 0.001(2) 0.015(2)
C21 0.069(3) 0.045(2) 0.044(2) 0.008(2) 0.007(2) 0.0100(17)
C22 0.085(3) 0.054(3) 0.057(3) 0.018(2) 0.022(2) 0.003(2)
C23 0.051(2) 0.058(3) 0.060(3) 0.005(2) 0.010(2) 0.007(2)
C24 0.100(4) 0.097(4) 0.097(4) -0.036(4) 0.018(3) -0.018(3)
C25 0.127(6) 0.127(6) 0.166(8) -0.064(5) 0.045(6) -0.003(6)
C26 0.106(5) 0.149(7) 0.136(7) -0.017(5) 0.061(5) 0.042(5)
C27 0.097(4) 0.136(6) 0.074(4) 0.012(4) 0.034(3) 0.014(4)
C28 0.071(3) 0.072(3) 0.061(3) 0.002(2) 0.018(2) -0.003(2)
C29 0.055(2) 0.0351(19) 0.047(2) 0.0031(17) 0.0041(18) 0.0047(16)
C30 0.047(2) 0.044(2) 0.046(2) 0.0031(17) 0.0070(18) 0.0132(17)
C31 0.049(2) 0.060(3) 0.065(3) 0.007(2) 0.002(2) 0.010(2)
C32 0.056(3) 0.073(3) 0.082(3) -0.004(2) -0.009(2) 0.012(3)
C33 0.068(3) 0.060(3) 0.074(3) -0.009(2) -0.011(2) -0.003(2)
C34 0.069(3) 0.045(2) 0.066(3) -0.002(2) 0.004(2) 0.001(2)
C35 0.065(3) 0.0331(19) 0.051(2) 0.0102(18) 0.009(2) 0.0040(17)
C36 0.073(3) 0.048(2) 0.062(3) 0.023(2) -0.008(2) 0.005(2)
C37 0.050(2) 0.041(2) 0.051(2) 0.0124(17) 0.0021(18) 0.0083(17)
C38 0.066(3) 0.052(2) 0.071(3) 0.011(2) 0.018(2) 0.017(2)
C39 0.089(4) 0.040(2) 0.106(4) 0.012(2) 0.004(3) 0.023(2)
C40 0.103(4) 0.071(3) 0.097(4) 0.048(3) 0.014(3) 0.006(3)
C41 0.082(4) 0.097(4) 0.101(4) 0.043(3) 0.038(3) 0.025(3)
C42 0.056(3) 0.065(3) 0.093(3) 0.016(2) 0.019(2) 0.032(3)

loop_
_atom_type_symbol
_atom_type_description
_atom_type_scat_dispersion_real
_atom_type_scat_dispersion_imag
_atom_type_scat_source
C C 0.0033 0.0016 'International Tables Vol C Tables 4.2.6.8 and 6.1.1.4'
H H 0.0000 0.0000 'International Tables Vol C Tables 4.2.6.8 and 6.1.1.4'
N N 0.0061 0.0033 'International Tables Vol C Tables 4.2.6.8 and 6.1.1.4'
O O 0.0106 0.0060 'International Tables Vol C Tables 4.2.6.8 and 6.1.1.4'
Fe Fe 0.3463 0.8444 'International Tables Vol C Tables 4.2.6.8 and 6.1.1.4'

loop_
_geom_angle_atom_site_label_1
_geom_angle_atom_site_label_2
_geom_angle_atom_site_label_3
_geom_angle
O3 Fe O1 173.53(12)
O3 Fe O2 88.52(11)
O1 Fe O2 89.71(12)
O3 Fe N2 88.56(12)
O1 Fe N2 85.23(13)
O2 Fe N2 90.60(12)
O3 Fe N1 91.87(12)
O1 Fe N1 94.17(13)
O2 Fe N1 84.64(11)
N2 Fe N1 175.21(12)
O3 Fe N3 90.66(12)
O1 Fe N3 91.47(13)
O2 Fe N3 176.53(12)
N2 Fe N3 92.76(12)
N1 Fe N3 92.01(12)
C2 O1 Fe 125.9(3)
C16 O2 Fe 120.7(2)
C30 O3 Fe 119.9(2)
C7 N1 C8 116.2(3)
C7 N1 Fe 122.3(3)
C8 N1 Fe 120.6(2)
C21 N2 C22 117.7(3)
C21 N2 Fe 122.0(3)
C22 N2 Fe 120.3(2)
C35 N3 C36 120.0(3)
C35 N3 Fe 122.2(3)
C36 N3 Fe 117.7(2)
C6 C1 C2 119.2(4)
C6 C1 C7 117.9(4)
C2 C1 C7 122.9(4)
O1 C2 C3 119.2(4)
O1 C2 C1 123.0(4)
C3 C2 C1 117.8(4)
C4 C3 C2 121.4(5)
C4 C3 H3 119.3
C2 C3 H3 119.3
C3 C4 C5 121.2(5)
C3 C4 H4 119.4
C5 C4 H4 119.4
C6 C5 C4 119.3(5)
C6 C5 H5 120.3
C4 C5 H5 120.3
C5 C6 C1 121.0(5)
C5 C6 H6 119.5
C1 C6 H6 119.5
N1 C7 C1 126.9(4)
N1 C7 H7 116.5
C1 C7 H7 116.5
N1 C8 C9 113.7(3)
N1 C8 H8A 108.8
C9 C8 H8A 108.8
N1 C8 H8B 108.8
C9 C8 H8B 108.8
H8A C8 H8B 107.7
C10 C9 C14 118.6(4)
C10 C9 C8 121.5(4)
C14 C9 C8 119.8(4)
C9 C10 C11 120.6(4)
C9 C10 H10 119.7
C11 C10 H10 119.7
C12 C11 C10 119.6(5)
C12 C11 H11 120.2
C10 C11 H11 120.2
C13 C12 C11 120.5(4)
C13 C12 H12 119.8
C11 C12 H12 119.8
C12 C13 C14 120.2(5)
C12 C13 H13 119.9
C14 C13 H13 119.9
C9 C14 C13 120.5(5)
C9 C14 H14 119.7
C13 C14 H14 119.7
C20 C15 C16 119.8(4)
C20 C15 C21 119.6(4)
C16 C15 C21 120.1(3)
O2 C16 C15 124.1(3)
O2 C16 C17 118.4(3)
C15 C16 C17 117.4(3)
C18 C17 C16 120.9(4)
C18 C17 H17 119.6
C16 C17 H17 119.6
C17 C18 C19 121.7(4)
C17 C18 H18 119.1
C19 C18 H18 119.1
C20 C19 C18 118.6(4)
C20 C19 H19 120.7
C18 C19 H19 120.7
C19 C20 C15 121.5(4)
C19 C20 H20 119.3
C15 C20 H20 119.3
N2 C21 C15 125.5(4)
N2 C21 H21 117.2
C15 C21 H21 117.2
N2 C22 C23 114.6(3)
N2 C22 H22A 108.6
C23 C22 H22A 108.6
N2 C22 H22B 108.6
C23 C22 H22B 108.6
H22A C22 H22B 107.6
C28 C23 C24 118.8(5)
C28 C23 C22 121.0(4)
C24 C23 C22 120.1(4)
C23 C24 C25 119.2(6)
C23 C24 H24 120.4
C25 C24 H24 120.4
C26 C25 C24 121.0(6)
C26 C25 H25 119.5
C24 C25 H25 119.5
C27 C26 C25 119.3(6)
C27 C26 H26 120.3
C25 C26 H26 120.3
C26 C27 C28 120.2(6)
C26 C27 H27 119.9
C28 C27 H27 119.9
C23 C28 C27 121.5(5)
C23 C28 H28 119.3
C27 C28 H28 119.3
C34 C29 C30 119.9(4)
C34 C29 C35 120.1(3)
C30 C29 C35 119.9(3)
O3 C30 C31 119.1(3)
O3 C30 C29 123.5(3)
C31 C30 C29 117.4(4)
C32 C31 C30 120.6(4)
C32 C31 H31 119.7
C30 C31 H31 119.7
C31 C32 C33 121.7(4)
C31 C32 H32 119.1
C33 C32 H32 119.1
C34 C33 C32 118.3(4)
C34 C33 H33 120.8
C32 C33 H33 120.8
C33 C34 C29 122.0(4)
C33 C34 H34 119.0
C29 C34 H34 119.0
N3 C35 C29 125.5(3)
N3 C35 H35 117.3
C29 C35 H35 117.3
N3 C36 C37 117.2(3)
N3 C36 H36A 108.0
C37 C36 H36A 108.0
N3 C36 H36B 108.0
C37 C36 H36B 108.0
H36A C36 H36B 107.2
C42 C37 C38 118.4(4)
C42 C37 C36 119.3(4)
C38 C37 C36 122.2(4)
C39 C38 C37 120.8(4)
C39 C38 H38 119.6
C37 C38 H38 119.6
C40 C39 C38 120.0(4)
C40 C39 H39 120.0
C38 C39 H39 120.0
C39 C40 C41 120.1(5)
C39 C40 H40 119.9
C41 C40 H40 119.9
C40 C41 C42 120.1(5)
C40 C41 H41 120.0
C42 C41 H41 120.0
C37 C42 C41 120.7(4)
C37 C42 H42 119.7
C41 C42 H42 119.7

loop_
_geom_bond_atom_site_label_1
_geom_bond_atom_site_label_2
_geom_bond_distance
Fe O3 1.883(3)
Fe O1 1.887(3)
Fe O2 1.899(2)
Fe N2 1.934(3)
Fe N1 1.936(3)
Fe N3 1.948(3)
O1 C2 1.306(4)
O2 C16 1.304(4)
O3 C30 1.314(4)
N1 C7 1.283(5)
N1 C8 1.485(5)
N2 C21 1.271(4)
N2 C22 1.497(5)
N3 C35 1.279(5)
N3 C36 1.488(5)
C1 C6 1.409(6)
C1 C2 1.413(6)
C1 C7 1.444(6)
C2 C3 1.406(6)
C3 C4 1.358(6)
C3 H3 0.9300
C4 C5 1.380(7)
C4 H4 0.9300
C5 C6 1.373(7)
C5 H5 0.9300
C6 H6 0.9300
C7 H7 0.9300
C8 C9 1.520(5)
C8 H8A 0.9700
C8 H8B 0.9700
C9 C10 1.369(6)
C9 C14 1.380(5)
C10 C11 1.402(6)
C10 H10 0.9300
C11 C12 1.362(7)
C11 H11 0.9300
C12 C13 1.354(7)
C12 H12 0.9300
C13 C14 1.390(6)
C13 H13 0.9300
C14 H14 0.9300
C15 C20 1.396(5)
C15 C16 1.406(5)
C15 C21 1.436(5)
C16 C17 1.418(5)
C17 C18 1.358(6)
C17 H17 0.9300
C18 C19 1.382(6)
C18 H18 0.9300
C19 C20 1.375(6)
C19 H19 0.9300
C20 H20 0.9300
C21 H21 0.9300
C22 C23 1.506(6)
C22 H22A 0.9700
C22 H22B 0.9700
C23 C28 1.363(6)
C23 C24 1.383(6)
C24 C25 1.383(9)
C24 H24 0.9300
C25 C26 1.372(9)
C25 H25 0.9300
C26 C27 1.353(8)
C26 H26 0.9300
C27 C28 1.373(7)
C27 H27 0.9300
C28 H28 0.9300
C29 C34 1.394(5)
C29 C30 1.416(5)
C29 C35 1.440(5)
C30 C31 1.413(5)
C31 C32 1.371(6)
C31 H31 0.9300
C32 C33 1.396(6)
C32 H32 0.9300
C33 C34 1.362(6)
C33 H33 0.9300
C34 H34 0.9300
C35 H35 0.9300
C36 C37 1.499(5)
C36 H36A 0.9700
C36 H36B 0.9700
C37 C42 1.375(6)
C37 C38 1.385(5)
C38 C39 1.380(6)
C38 H38 0.9300
C39 C40 1.359(7)
C39 H39 0.9300
C40 C41 1.374(7)
C40 H40 0.9300
C41 C42 1.378(6)
C41 H41 0.9300
C42 H42 0.9300

loop_
_geom_hbond_atom_site_label_D
_geom_hbond_atom_site_label_H
_geom_hbond_atom_site_label_A
_geom_hbond_distance_DH
_geom_hbond_distance_HA
_geom_hbond_distance_DA
_geom_hbond_angle_DHA
C8 H8A O3 0.97 2.34 2.830(2) 111
C22 H22B O1 0.97 2.52 2.978(2) 109
C22 H22B N3 0.97 2.59 3.018(2) 107
C36 H36B O1 0.97 2.29 2.938(2) 123

loop_
_geom_torsion_atom_site_label_1
_geom_torsion_atom_site_label_2
_geom_torsion_atom_site_label_3
_geom_torsion_atom_site_label_4
_geom_torsion
O3 Fe O1 C2 134.2(9)
O2 Fe O1 C2 60.1(3)
N2 Fe O1 C2 150.7(3)
N1 Fe O1 C2 -24.5(3)
N3 Fe O1 C2 -116.7(3)
O3 Fe O2 C16 -46.1(3)
O1 Fe O2 C16 127.7(3)
N2 Fe O2 C16 42.4(3)
N1 Fe O2 C16 -138.1(3)
N3 Fe O2 C16 -122(2)
O1 Fe O3 C30 63.8(10)
O2 Fe O3 C30 138.0(3)
N2 Fe O3 C30 47.4(3)
N1 Fe O3 C30 -137.4(2)
N3 Fe O3 C30 -45.4(3)
O3 Fe N1 C7 -158.8(3)
O1 Fe N1 C7 18.9(3)
O2 Fe N1 C7 -70.4(3)
N2 Fe N1 C7 -63.8(17)
N3 Fe N1 C7 110.5(3)
O3 Fe N1 C8 9.6(2)
O1 Fe N1 C8 -172.7(2)
O2 Fe N1 C8 98.0(2)
N2 Fe N1 C8 104.6(16)
N3 Fe N1 C8 -81.1(2)
O3 Fe N2 C21 55.8(3)
O1 Fe N2 C21 -122.3(3)
O2 Fe N2 C21 -32.7(3)
N1 Fe N2 C21 -39.3(18)
N3 Fe N2 C21 146.4(3)
O3 Fe N2 C22 -126.2(3)
O1 Fe N2 C22 55.6(3)
O2 Fe N2 C22 145.3(3)
N1 Fe N2 C22 138.7(16)
N3 Fe N2 C22 -35.6(3)
O3 Fe N3 C35 29.1(3)
O1 Fe N3 C35 -144.7(3)
O2 Fe N3 C35 105(2)
N2 Fe N3 C35 -59.4(3)
N1 Fe N3 C35 121.0(3)
O3 Fe N3 C36 -147.6(3)
O1 Fe N3 C36 38.6(3)
O2 Fe N3 C36 -71(2)
N2 Fe N3 C36 123.9(3)
N1 Fe N3 C36 -55.7(3)
Fe O1 C2 C3 -163.3(3)
Fe O1 C2 C1 18.6(5)
C6 C1 C2 O1 -179.8(3)
C7 C1 C2 O1 -0.1(6)
C6 C1 C2 C3 2.1(5)
C7 C1 C2 C3 -178.2(3)
O1 C2 C3 C4 179.9(4)
C1 C2 C3 C4 -1.9(6)
C2 C3 C4 C5 0.1(7)
C3 C4 C5 C6 1.4(7)
C4 C5 C6 C1 -1.2(6)
C2 C1 C6 C5 -0.6(6)
C7 C1 C6 C5 179.6(3)
C8 N1 C7 C1 -177.2(3)
Fe N1 C7 C1 -8.3(5)
C6 C1 C7 N1 174.7(3)
C2 C1 C7 N1 -5.1(6)
C7 N1 C8 C9 -110.8(4)
Fe N1 C8 C9 80.2(4)
N1 C8 C9 C10 -115.1(4)
N1 C8 C9 C14 69.0(5)
C14 C9 C10 C11 -1.3(6)
C8 C9 C10 C11 -177.3(4)
C9 C10 C11 C12 0.6(7)
C10 C11 C12 C13 0.6(7)
C11 C12 C13 C14 -1.0(7)
C10 C9 C14 C13 0.9(6)
C8 C9 C14 C13 177.0(4)
C12 C13 C14 C9 0.2(7)
Fe O2 C16 C15 -28.7(5)
Fe O2 C16 C17 153.8(3)
C20 C15 C16 O2 179.7(4)
C21 C15 C16 O2 -8.4(6)
C20 C15 C16 C17 -2.7(6)
C21 C15 C16 C17 169.1(3)
O2 C16 C17 C18 179.8(4)
C15 C16 C17 C18 2.2(6)
C16 C17 C18 C19 0.7(7)
C17 C18 C19 C20 -3.0(7)
C18 C19 C20 C15 2.3(7)
C16 C15 C20 C19 0.5(6)
C21 C15 C20 C19 -171.3(4)
C22 N2 C21 C15 -169.7(4)
Fe N2 C21 C15 8.2(6)
C20 C15 C21 N2 -168.4(4)
C16 C15 C21 N2 19.7(6)
C21 N2 C22 C23 43.0(5)
Fe N2 C22 C23 -135.0(3)
N2 C22 C23 C28 -128.0(4)
N2 C22 C23 C24 53.2(6)
C28 C23 C24 C25 0.7(9)
C22 C23 C24 C25 179.6(6)
C23 C24 C25 C26 -1.5(12)
C24 C25 C26 C27 1.2(13)
C25 C26 C27 C28 -0.2(12)
C24 C23 C28 C27 0.2(8)
C22 C23 C28 C27 -178.6(5)
C26 C27 C28 C23 -0.5(9)
Fe O3 C30 C31 -144.6(3)
Fe O3 C30 C29 36.7(4)
C34 C29 C30 O3 178.5(4)
C35 C29 C30 O3 2.1(6)
C34 C29 C30 C31 -0.2(5)
C35 C29 C30 C31 -176.6(4)
O3 C30 C31 C32 -179.9(4)
C29 C30 C31 C32 -1.1(6)
C30 C31 C32 C33 0.9(7)
C31 C32 C33 C34 0.8(7)
C32 C33 C34 C29 -2.2(7)
C30 C29 C34 C33 2.0(6)
C35 C29 C34 C33 178.4(4)
C36 N3 C35 C29 174.3(4)
Fe N3 C35 C29 -2.4(5)
C34 C29 C35 N3 162.9(4)
C30 C29 C35 N3 -20.7(6)
C35 N3 C36 C37 28.5(6)
Fe N3 C36 C37 -154.7(3)
N3 C36 C37 C42 94.3(5)
N3 C36 C37 C38 -89.2(5)
C42 C37 C38 C39 -0.7(6)
C36 C37 C38 C39 -177.3(4)
C37 C38 C39 C40 0.2(7)
C38 C39 C40 C41 0.1(8)
C39 C40 C41 C42 0.1(9)
C38 C37 C42 C41 0.9(7)
C36 C37 C42 C41 177.6(4)
C40 C41 C42 C37 -0.7(8)
